data_2203417
loop_
_publ_author_name
'Wan-Yi Liu'
'Yi-Zhi Li'

_publ_section_title
;
 2-Hydroxyacetophenone 3-hydroxy-2-naphthoylhydrazone
;
_journal_issue 4
_journal_name_full 'Acta Crystallographica Section E'
_journal_page_first o694
_journal_page_last o695
_journal_paper_doi 10.1107/S1600536804007123
_journal_volume 60
_journal_year 2004
_chemical_formula_iupac 'C19 H16 N2 O3'
_chemical_formula_moiety 'C19 H16 N2 O3'
_chemical_formula_sum 'C19 H16 N2 O3'
_chemical_formula_weight 320.34
_chemical_name_systematic
;
2-Hydroxyacetophenone 3-hydroxy-2-naphthoylhydrazone
;
_space_group_IT_number 14
_symmetry_cell_setting monoclinic
_symmetry_space_group_name_Hall '-P 2yn'
_symmetry_space_group_name_H-M 'P 1 21/n 1'
_atom_sites_solution_hydrogens geom
_atom_sites_solution_primary direct
_atom_sites_solution_secondary difmap
_audit_creation_method SHELXL-97
_cell_angle_alpha 90.00
_cell_angle_beta 99.920(3)
_cell_angle_gamma 90.00
_cell_formula_units_Z 4
_cell_length_a 8.6329(12)
_cell_length_b 8.0641(11)
_cell_length_c 22.621(3)
_cell_measurement_reflns_used 1742
_cell_measurement_temperature 273(2)
_cell_measurement_theta_max 25.52
_cell_measurement_theta_min 2.41
_cell_volume 1551.3(4)
_computing_cell_refinement SMART
_computing_data_collection 'SMART (Bruker, 2000)'
_computing_data_reduction 'SAINT (Bruker, 2000)'
_computing_molecular_graphics SHELXTL
_computing_publication_material SHELXTL
_computing_structure_refinement SHELXTL
_computing_structure_solution 'SHELXTL (Bruker, 2000)'
_diffrn_ambient_temperature 273(2)
_diffrn_measured_fraction_theta_full 0.997
_diffrn_measured_fraction_theta_max 0.997
_diffrn_measurement_device_type 'Bruker SMART APEX CCD area-detector'
_diffrn_measurement_method '\f and \w'
_diffrn_radiation_monochromator graphite
_diffrn_radiation_source 'sealed tube'
_diffrn_radiation_type MoK\a
_diffrn_radiation_wavelength 0.71073
_diffrn_reflns_av_R_equivalents 0.0263
_diffrn_reflns_av_sigmaI/netI 0.0341
_diffrn_reflns_limit_h_max 7
_diffrn_reflns_limit_h_min -10
_diffrn_reflns_limit_k_max 9
_diffrn_reflns_limit_k_min -9
_diffrn_reflns_limit_l_max 27
_diffrn_reflns_limit_l_min -27
_diffrn_reflns_number 8027
_diffrn_reflns_theta_full 26.00
_diffrn_reflns_theta_max 26.00
_diffrn_reflns_theta_min 2.69
_exptl_absorpt_coefficient_mu 0.094
_exptl_absorpt_correction_type none
_exptl_crystal_colour 'light yellow'
_exptl_crystal_density_diffrn 1.372
_exptl_crystal_density_method 'not measured'
_exptl_crystal_description plate
_exptl_crystal_F_000 672
_exptl_crystal_size_max 0.25
_exptl_crystal_size_mid 0.2
_exptl_crystal_size_min 0.2
_refine_diff_density_max 0.215
_refine_diff_density_min -0.180
_refine_ls_extinction_method none
_refine_ls_goodness_of_fit_ref 1.024
_refine_ls_hydrogen_treatment constr
_refine_ls_matrix_type full
_refine_ls_number_parameters 220
_refine_ls_number_reflns 3039
_refine_ls_number_restraints 0
_refine_ls_restrained_S_all 1.024
_refine_ls_R_factor_all 0.0751
_refine_ls_R_factor_gt 0.0541
_refine_ls_shift/su_max 0.038
_refine_ls_shift/su_mean 0.001
_refine_ls_structure_factor_coef Fsqd
_refine_ls_weighting_details 'calc w = 1/[\s^2^(Fo^2^)+(0.0635P)^2^+0.3335P] where P = (Fo^2^+2Fc^2^)/3'
_refine_ls_weighting_scheme calc
_refine_ls_wR_factor_gt 0.1279
_refine_ls_wR_factor_ref 0.1374
_reflns_number_gt 2226
_reflns_number_total 3039
_reflns_threshold_expression I>2\s(I)
_cod_data_source_file cv6290.cif
_cod_data_source_block I
_cod_original_cell_volume 1551.2(4)
_cod_original_sg_symbol_H-M 'P 21/n'
_cod_database_code 2203417
_cod_database_fobs_code 2203417

loop_
_symmetry_equiv_pos_as_xyz
'x, y, z'
'-x+1/2, y+1/2, -z+1/2'
'-x, -y, -z'
'x-1/2, -y-1/2, z-1/2'

loop_
_atom_site_label
_atom_site_fract_x
_atom_site_fract_y
_atom_site_fract_z
_atom_site_U_iso_or_equiv
_atom_site_adp_type
_atom_site_calc_flag
_atom_site_refinement_flags
_atom_site_occupancy
_atom_site_type_symbol
C1 0.2747(2) 0.5413(2) 0.10565(7) 0.0379(4) Uani d . 1 C
C2 0.2867(2) 0.4590(2) 0.15912(8) 0.0450(5) Uani d . 1 C
H2 0.1953 0.4405 0.1747 0.054 Uiso calc R 1 H
C3 0.4295(2) 0.4012(2) 0.19158(8) 0.0451(5) Uani d . 1 C
C4 0.4407(3) 0.3144(3) 0.24646(9) 0.0603(6) Uani d . 1 C
H4 0.3504 0.2950 0.2626 0.072 Uiso calc R 1 H
C5 0.5813(3) 0.2588(3) 0.27585(9) 0.0671(7) Uani d . 1 C
H5 0.5871 0.2033 0.3122 0.081 Uiso calc R 1 H
C6 0.7179(3) 0.2850(3) 0.25156(9) 0.0630(6) Uani d . 1 C
H6 0.8136 0.2446 0.2715 0.076 Uiso calc R 1 H
C7 0.7123(3) 0.3684(2) 0.19944(9) 0.0526(5) Uani d . 1 C
H7 0.8045 0.3857 0.1843 0.063 Uiso calc R 1 H
C8 0.5686(2) 0.4295(2) 0.16761(8) 0.0424(5) Uani d . 1 C
C9 0.5573(2) 0.5147(2) 0.11295(8) 0.0429(5) Uani d . 1 C
H9 0.6481 0.5347 0.0972 0.051 Uiso calc R 1 H
C10 0.4161(2) 0.5690(2) 0.08241(7) 0.0383(4) Uani d . 1 C
C11 0.1138(2) 0.5967(2) 0.07701(8) 0.0407(4) Uani d . 1 C
C12 -0.0456(2) 0.8305(2) -0.05001(8) 0.0403(4) Uani d . 1 C
C13 -0.2029(2) 0.8935(2) -0.07529(8) 0.0388(4) Uani d . 1 C
C14 -0.2299(2) 0.9881(3) -0.12736(9) 0.0517(5) Uani d . 1 C
H14 -0.1455 1.0137 -0.1463 0.062 Uiso calc R 1 H
C15 -0.3766(2) 1.0448(3) -0.15175(9) 0.0569(6) Uani d . 1 C
H15 -0.3910 1.1069 -0.1869 0.068 Uiso calc R 1 H
C16 -0.5023(2) 1.0097(3) -0.12403(10) 0.0559(5) Uani d . 1 C
H16 -0.6022 1.0477 -0.1404 0.067 Uiso calc R 1 H
C17 -0.4800(2) 0.9188(3) -0.07241(9) 0.0510(5) Uani d . 1 C
H17 -0.5653 0.8964 -0.0535 0.061 Uiso calc R 1 H
C18 -0.3328(2) 0.8593(2) -0.04764(8) 0.0388(4) Uani d . 1 C
C19 0.0917(2) 0.8626(3) -0.08064(10) 0.0627(6) Uani d . 1 C
H19A 0.1588 0.9444 -0.0585 0.094 Uiso calc R 1 H
H19B 0.0548 0.9023 -0.1206 0.094 Uiso calc R 1 H
H19C 0.1496 0.7616 -0.0825 0.094 Uiso calc R 1 H
N1 0.10555(16) 0.6850(2) 0.02567(7) 0.0439(4) Uani d . 1 N
H1A 0.1886 0.7015 0.0102 0.053 Uiso calc R 1 H
N2 -0.03579(16) 0.74735(19) -0.00129(7) 0.0415(4) Uani d . 1 N
O1 0.40652(14) 0.64891(18) 0.02900(5) 0.0490(4) Uani d . 1 O
H1 0.4953 0.6700 0.0229 0.074 Uiso calc R 1 H
O2 -0.00282(15) 0.56556(19) 0.09862(6) 0.0570(4) Uani d . 1 O
O3 -0.32152(14) 0.76911(18) 0.00346(6) 0.0507(4) Uani d . 1 O
H3 -0.2306 0.7376 0.0137 0.076 Uiso calc R 1 H

loop_
_atom_site_aniso_label
_atom_site_aniso_U_11
_atom_site_aniso_U_22
_atom_site_aniso_U_33
_atom_site_aniso_U_12
_atom_site_aniso_U_13
_atom_site_aniso_U_23
C1 0.0399(10) 0.0384(10) 0.0371(9) -0.0020(8) 0.0118(8) -0.0039(8)
C2 0.0500(11) 0.0460(11) 0.0428(10) -0.0026(9) 0.0187(9) -0.0018(9)
C3 0.0588(12) 0.0413(11) 0.0356(9) 0.0023(9) 0.0096(9) -0.0032(8)
C4 0.0796(16) 0.0631(15) 0.0410(11) 0.0041(12) 0.0180(11) 0.0024(10)
C5 0.0953(19) 0.0638(15) 0.0391(11) 0.0107(13) 0.0028(12) 0.0071(10)
C6 0.0770(17) 0.0546(14) 0.0504(12) 0.0092(11) -0.0085(12) 0.0005(11)
C7 0.0563(13) 0.0454(12) 0.0521(12) 0.0046(9) -0.0022(10) -0.0024(10)
C8 0.0492(11) 0.0369(10) 0.0393(10) 0.0010(8) 0.0023(8) -0.0042(8)
C9 0.0373(10) 0.0456(11) 0.0464(11) -0.0008(8) 0.0089(8) 0.0018(9)
C10 0.0406(10) 0.0393(10) 0.0367(9) -0.0009(8) 0.0111(8) 0.0017(8)
C11 0.0386(10) 0.0430(11) 0.0425(10) -0.0031(8) 0.0124(8) -0.0058(8)
C12 0.0353(10) 0.0426(11) 0.0446(10) -0.0051(8) 0.0114(8) -0.0028(9)
C13 0.0358(10) 0.0385(10) 0.0431(10) -0.0035(7) 0.0091(8) -0.0020(8)
C14 0.0481(12) 0.0545(12) 0.0548(12) -0.0011(10) 0.0151(10) 0.0091(10)
C15 0.0593(14) 0.0559(13) 0.0539(12) 0.0031(10) 0.0056(10) 0.0149(10)
C16 0.0415(11) 0.0560(13) 0.0676(14) 0.0057(9) 0.0020(10) 0.0089(11)
C17 0.0344(10) 0.0588(13) 0.0607(12) -0.0002(9) 0.0108(9) 0.0075(10)
C18 0.0341(9) 0.0387(10) 0.0439(10) -0.0026(8) 0.0078(8) 0.0005(8)
C19 0.0384(11) 0.0857(17) 0.0687(14) 0.0032(11) 0.0221(10) 0.0155(13)
N1 0.0279(8) 0.0557(10) 0.0494(9) 0.0019(7) 0.0107(7) 0.0046(8)
N2 0.0307(8) 0.0465(9) 0.0480(9) 0.0019(7) 0.0089(7) 0.0008(7)
O1 0.0332(7) 0.0664(9) 0.0494(8) 0.0024(6) 0.0127(6) 0.0200(7)
O2 0.0404(8) 0.0784(10) 0.0569(8) 0.0001(7) 0.0212(6) 0.0055(7)
O3 0.0305(7) 0.0678(9) 0.0552(8) 0.0016(6) 0.0115(6) 0.0182(7)

loop_
_atom_type_symbol
_atom_type_description
_atom_type_scat_dispersion_real
_atom_type_scat_dispersion_imag
_atom_type_scat_source
C C 0.0033 0.0016 'International Tables Vol C Tables 4.2.6.8 and 6.1.1.4'
H H 0.0000 0.0000 'International Tables Vol C Tables 4.2.6.8 and 6.1.1.4'
N N 0.0061 0.0033 'International Tables Vol C Tables 4.2.6.8 and 6.1.1.4'
O O 0.0106 0.0060 'International Tables Vol C Tables 4.2.6.8 and 6.1.1.4'

loop_
_geom_angle_atom_site_label_1
_geom_angle_atom_site_label_2
_geom_angle_atom_site_label_3
_geom_angle
C2 C1 C10 117.57(17)
C2 C1 C11 116.76(16)
C10 C1 C11 125.66(16)
C1 C2 C3 123.36(17)
C1 C2 H2 118.3
C3 C2 H2 118.3
C2 C3 C4 123.08(19)
C2 C3 C8 118.20(16)
C4 C3 C8 118.71(18)
C5 C4 C3 121.0(2)
C5 C4 H4 119.5
C3 C4 H4 119.5
C4 C5 C6 120.1(2)
C4 C5 H5 120.0
C6 C5 H5 120.0
C7 C6 C5 120.8(2)
C7 C6 H6 119.6
C5 C6 H6 119.6
C6 C7 C8 121.0(2)
C6 C7 H7 119.5
C8 C7 H7 119.5
C9 C8 C7 122.84(18)
C9 C8 C3 118.70(17)
C7 C8 C3 118.45(18)
C10 C9 C8 121.57(17)
C10 C9 H9 119.2
C8 C9 H9 119.2
O1 C10 C9 120.92(15)
O1 C10 C1 118.48(15)
C9 C10 C1 120.60(16)
O2 C11 N1 121.86(17)
O2 C11 C1 122.29(17)
N1 C11 C1 115.85(15)
N2 C12 C13 115.81(15)
N2 C12 C19 123.33(17)
C13 C12 C19 120.86(17)
C14 C13 C18 117.12(17)
C14 C13 C12 121.90(16)
C18 C13 C12 120.98(16)
C15 C14 C13 122.24(18)
C15 C14 H14 118.9
C13 C14 H14 118.9
C14 C15 C16 119.70(19)
C14 C15 H15 120.2
C16 C15 H15 120.2
C17 C16 C15 119.72(19)
C17 C16 H16 120.1
C15 C16 H16 120.1
C16 C17 C18 121.17(18)
C16 C17 H17 119.4
C18 C17 H17 119.4
O3 C18 C17 117.25(16)
O3 C18 C13 122.70(16)
C17 C18 C13 120.05(17)
C12 C19 H19A 109.5
C12 C19 H19B 109.5
H19A C19 H19B 109.5
C12 C19 H19C 109.5
H19A C19 H19C 109.5
H19B C19 H19C 109.5
C11 N1 N2 119.25(15)
C11 N1 H1A 120.4
N2 N1 H1A 120.4
C12 N2 N1 119.99(15)
C10 O1 H1 109.5
C18 O3 H3 109.5

loop_
_geom_bond_atom_site_label_1
_geom_bond_atom_site_label_2
_geom_bond_distance
C1 C2 1.368(2)
C1 C10 1.427(2)
C1 C11 1.497(2)
C2 C3 1.402(3)
C2 H2 0.9300
C3 C4 1.414(3)
C3 C8 1.419(3)
C4 C5 1.356(3)
C4 H4 0.9300
C5 C6 1.400(3)
C5 H5 0.9300
C6 C7 1.351(3)
C6 H6 0.9300
C7 C8 1.411(3)
C7 H7 0.9300
C8 C9 1.403(3)
C9 C10 1.365(2)
C9 H9 0.9300
C10 O1 1.359(2)
C11 O2 1.219(2)
C11 N1 1.353(2)
C12 N2 1.280(2)
C12 C13 1.470(2)
C12 C19 1.495(2)
C13 C14 1.389(3)
C13 C18 1.403(2)
C14 C15 1.370(3)
C14 H14 0.9300
C15 C16 1.373(3)
C15 H15 0.9300
C16 C17 1.364(3)
C16 H16 0.9300
C17 C18 1.383(2)
C17 H17 0.9300
C18 O3 1.355(2)
C19 H19A 0.9600
C19 H19B 0.9600
C19 H19C 0.9600
N1 N2 1.363(2)
N1 H1A 0.8600
O1 H1 0.8200
O3 H3 0.8200

loop_
_geom_hbond_atom_site_label_D
_geom_hbond_atom_site_label_H
_geom_hbond_atom_site_label_A
_geom_hbond_site_symmetry_A
_geom_hbond_distance_DH
_geom_hbond_distance_HA
_geom_hbond_distance_DA
_geom_hbond_angle_DHA
N1 H1A O1 . 0.86 1.90 2.6026(18) 137
O1 H1 O3 1_655 0.82 1.89 2.6931(17) 166
O3 H3 N2 . 0.82 1.77 2.4936(18) 146

loop_
_cod_related_entry_id
_cod_related_entry_database
_cod_related_entry_code
1 ChemSpider 12516734
